data_2237546
loop_
_publ_author_name
'Duan, Yan-Shan'
'Wang, Wen-Zhen'
'Wen, Yuh-Sheng'
'Zhu, Yu-Qin'
'Peng, Shie-Ming'

_publ_section_title
;
 <i>N</i>-(Pyrazin-2-yl)-1,8-naphthyridin-2-amine
;
_journal_coeditor_code RK2390
_journal_issue 3
_journal_name_full 'Acta Crystallographica Section E'
_journal_page_first o349
_journal_paper_doi 10.1107/S160053681300319X
_journal_volume 69
_journal_year 2013
_chemical_formula_iupac 'C12 H9 N5'
_chemical_formula_moiety 'C12 H9 N5'
_chemical_formula_sum 'C12 H9 N5'
_chemical_formula_weight 223.24
_chemical_name_systematic
;
<i>N</i>-(Pyrazin-2-yl)-1,8-naphthyridin-2-amine
;
_space_group_IT_number 2
_symmetry_cell_setting triclinic
_symmetry_space_group_name_Hall '-P 1'
_symmetry_space_group_name_H-M 'P -1'
_atom_sites_solution_hydrogens geom
_atom_sites_solution_primary direct
_atom_sites_solution_secondary difmap
_audit_creation_method SHELXL97
_cell_angle_alpha 105.096(2)
_cell_angle_beta 98.086(2)
_cell_angle_gamma 101.854(2)
_cell_formula_units_Z 4
_cell_length_a 7.8608(3)
_cell_length_b 11.8200(5)
_cell_length_c 11.9356(4)
_cell_measurement_reflns_used 5652
_cell_measurement_temperature 100.00(10)
_cell_measurement_theta_max 29.14
_cell_measurement_theta_min 2.71
_cell_volume 1025.53(7)
_computing_cell_refinement '<i>SAINT</i> (Bruker, 2007)'
_computing_data_collection '<i>SMART</i> (Bruker, 2007)'
_computing_data_reduction '<i>SAINT</i> (Bruker, 2007)'
_computing_molecular_graphics '<i>ORTEP-3 for Windows</i> (Farrugia, 2012)'
_computing_publication_material '<i>WinGX</i> (Farrugia, 2012)'
_computing_structure_refinement '<i>SHELXL97</i> (Sheldrick, 2008)'
_computing_structure_solution '<i>SHELXS97</i> (Sheldrick, 2008)'
_diffrn_ambient_temperature 100.00(10)
_diffrn_measured_fraction_theta_full 0.998
_diffrn_measured_fraction_theta_max 0.998
_diffrn_measurement_device_type 'Bruker SMART APEX CCD'
_diffrn_measurement_method '\f and \w scans'
_diffrn_radiation_monochromator graphite
_diffrn_radiation_source 'fine-focus sealed tube'
_diffrn_radiation_type MoK\a
_diffrn_radiation_wavelength 0.71073
_diffrn_reflns_av_R_equivalents 0.0365
_diffrn_reflns_av_sigmaI/netI 0.0462
_diffrn_reflns_limit_h_max 9
_diffrn_reflns_limit_h_min -8
_diffrn_reflns_limit_k_max 14
_diffrn_reflns_limit_k_min -14
_diffrn_reflns_limit_l_max 14
_diffrn_reflns_limit_l_min -14
_diffrn_reflns_number 16351
_diffrn_reflns_theta_full 25.02
_diffrn_reflns_theta_max 25.02
_diffrn_reflns_theta_min 1.81
_exptl_absorpt_coefficient_mu 0.094
_exptl_absorpt_correction_T_max 0.9905
_exptl_absorpt_correction_T_min 0.9269
_exptl_absorpt_correction_type multi-scan
_exptl_absorpt_process_details '(<i>SADABS</i>; Bruker, 2001)'
_exptl_crystal_colour yellow
_exptl_crystal_density_diffrn 1.446
_exptl_crystal_density_method 'not measured'
_exptl_crystal_description prism
_exptl_crystal_F_000 464
_exptl_crystal_size_max 0.28
_exptl_crystal_size_mid 0.2
_exptl_crystal_size_min 0.18
_refine_diff_density_max 0.180
_refine_diff_density_min -0.195
_refine_ls_extinction_coef 0.0042(11)
_refine_ls_extinction_expression Fc^*^=kFc[1+0.001xFc^2^\l^3^/sin(2\q)]^-1/4^
_refine_ls_extinction_method '<i>SHELXL97</i> (Sheldrick, 2008)'
_refine_ls_goodness_of_fit_ref 0.925
_refine_ls_hydrogen_treatment constr
_refine_ls_matrix_type full
_refine_ls_number_parameters 308
_refine_ls_number_reflns 3606
_refine_ls_number_restraints 0
_refine_ls_restrained_S_all 0.925
_refine_ls_R_factor_all 0.0450
_refine_ls_R_factor_gt 0.0307
_refine_ls_shift/su_max 0.000
_refine_ls_shift/su_mean 0.000
_refine_ls_structure_factor_coef Fsqd
_refine_ls_weighting_details 'calc w=1/[\s^2^(Fo^2^)+(0.0411P)^2^] where P=(Fo^2^+2Fc^2^)/3'
_refine_ls_weighting_scheme calc
_refine_ls_wR_factor_gt 0.0721
_refine_ls_wR_factor_ref 0.0744
_reflns_number_gt 2557
_reflns_number_total 3606
_reflns_threshold_expression I>2\s(I)
_cod_data_source_file rk2390.cif
_cod_data_source_block I
_cod_database_code 2237546
_cod_database_fobs_code 2237546

loop_
_symmetry_equiv_pos_as_xyz
'x, y, z'
'-x, -y, -z'

loop_
_atom_site_type_symbol
_atom_site_label
_atom_site_fract_x
_atom_site_fract_y
_atom_site_fract_z
_atom_site_U_iso_or_equiv
_atom_site_adp_type
_atom_site_calc_flag
_atom_site_refinement_flags
_atom_site_occupancy
_atom_site_symmetry_multiplicity
N N1 0.22552(13) 0.57902(10) 0.04843(9) 0.0189(3) Uani d . 1 1
N N2 0.21678(14) 0.40952(10) 0.10986(9) 0.0201(3) Uani d . 1 1
N N11 0.22899(14) 0.75053(10) -0.01282(9) 0.0209(3) Uani d . 1 1
H H11 0.2565 0.7845 -0.0656 0.025 Uiso calc R 1 1
N N13 0.14424(14) 0.92338(10) 0.06217(10) 0.0222(3) Uani d . 1 1
N N16 0.09496(15) 0.86566(11) 0.26882(10) 0.0260(3) Uani d . 1 1
N N21 -0.04515(14) 0.29804(9) 0.29392(9) 0.0196(3) Uani d . 1 1
N N22 -0.27965(14) 0.13223(10) 0.21168(10) 0.0234(3) Uani d . 1 1
N N31 0.18130(14) 0.46608(10) 0.35900(9) 0.0213(3) Uani d . 1 1
H H31 0.1625 0.4602 0.2847 0.026 Uiso calc R 1 1
N N33 0.36229(14) 0.58552(10) 0.54390(10) 0.0238(3) Uani d . 1 1
N N36 0.52942(15) 0.73882(10) 0.42486(10) 0.0277(3) Uani d . 1 1
C C3 0.23662(17) 0.29818(12) 0.09116(12) 0.0230(3) Uani d . 1 1
H H3 0.2164 0.2607 0.1493 0.028 Uiso calc R 1 1
C C4 0.28551(17) 0.23258(12) -0.00894(12) 0.0238(3) Uani d . 1 1
H H4 0.2998 0.1550 -0.0162 0.029 Uiso calc R 1 1
C C5 0.31171(17) 0.28572(12) -0.09594(12) 0.0232(3) Uani d . 1 1
H H5 0.3434 0.2444 -0.1642 0.028 Uiso calc R 1 1
C C6 0.31156(17) 0.46677(13) -0.16631(12) 0.0229(3) Uani d . 1 1
H H6 0.3405 0.4303 -0.2376 0.027 Uiso calc R 1 1
C C7 0.28987(17) 0.57976(13) -0.14393(12) 0.0227(3) Uani d . 1 1
H H7 0.3026 0.6219 -0.1993 0.027 Uiso calc R 1 1
C C8 0.24673(16) 0.63419(12) -0.03287(12) 0.0188(3) Uani d . 1 1
C C9 0.24464(16) 0.46328(12) 0.02396(11) 0.0177(3) Uani d . 1 1
C C10 0.29047(16) 0.40294(12) -0.08155(11) 0.0190(3) Uani d . 1 1
C C12 0.17354(17) 0.82116(12) 0.07953(11) 0.0182(3) Uani d . 1 1
C C14 0.08721(18) 0.99392(12) 0.14756(12) 0.0237(3) Uani d . 1 1
H H14 0.0626 1.0647 0.1374 0.028 Uiso calc R 1 1
C C15 0.06335(18) 0.96630(12) 0.24991(12) 0.0235(3) Uani d . 1 1
H H15 0.0243 1.0189 0.3072 0.028 Uiso calc R 1 1
C C17 0.14880(18) 0.79278(13) 0.18385(11) 0.0234(3) Uani d . 1 1
H H17 0.1705 0.7213 0.1939 0.028 Uiso calc R 1 1
C C23 -0.38828(18) 0.03571(13) 0.22223(13) 0.0261(4) Uani d . 1 1
H H23 -0.4718 -0.0141 0.1553 0.031 Uiso calc R 1 1
C C24 -0.38621(19) 0.00346(13) 0.32681(13) 0.0281(4) Uani d . 1 1
H H24 -0.4634 -0.0670 0.3282 0.034 Uiso calc R 1 1
C C25 -0.26920(18) 0.07709(12) 0.42639(13) 0.0257(4) Uani d . 1 1
H H25 -0.2672 0.0584 0.4975 0.031 Uiso calc R 1 1
C C26 -0.02570(17) 0.26653(12) 0.51840(12) 0.0224(3) Uani d . 1 1
H H26 -0.0175 0.2559 0.5933 0.027 Uiso calc R 1 1
C C27 0.08325(18) 0.36368(12) 0.50309(12) 0.0223(3) Uani d . 1 1
H H27 0.1639 0.4214 0.5670 0.027 Uiso calc R 1 1
C C28 0.07114(17) 0.37501(12) 0.38708(12) 0.0191(3) Uani d . 1 1
C C29 -0.15825(17) 0.20387(12) 0.31086(12) 0.0194(3) Uani d . 1 1
C C30 -0.15148(18) 0.18136(12) 0.42162(12) 0.0201(3) Uani d . 1 1
C C32 0.31538(17) 0.56440(12) 0.42761(12) 0.0188(3) Uani d . 1 1
C C34 0.49447(18) 0.68540(13) 0.60011(13) 0.0268(4) Uani d . 1 1
H H34 0.5317 0.7046 0.6818 0.032 Uiso calc R 1 1
C C35 0.57667(19) 0.76004(13) 0.54274(13) 0.0291(4) Uani d . 1 1
H H35 0.6679 0.8275 0.5865 0.035 Uiso calc R 1 1
C C37 0.39957(17) 0.64185(12) 0.36948(13) 0.0228(3) Uani d . 1 1
H H37 0.3617 0.6237 0.2880 0.027 Uiso calc R 1 1

loop_
_atom_site_aniso_label
_atom_site_aniso_U_11
_atom_site_aniso_U_22
_atom_site_aniso_U_33
_atom_site_aniso_U_12
_atom_site_aniso_U_13
_atom_site_aniso_U_23
N1 0.0177(6) 0.0199(7) 0.0191(7) 0.0044(5) 0.0036(5) 0.0062(6)
N2 0.0206(7) 0.0181(7) 0.0208(7) 0.0028(5) 0.0040(5) 0.0064(5)
N11 0.0256(7) 0.0230(7) 0.0192(6) 0.0083(5) 0.0100(5) 0.0103(6)
N13 0.0249(7) 0.0188(7) 0.0238(7) 0.0058(5) 0.0058(6) 0.0072(6)
N16 0.0345(7) 0.0259(7) 0.0207(7) 0.0129(6) 0.0076(6) 0.0071(6)
N21 0.0220(7) 0.0188(7) 0.0187(6) 0.0062(5) 0.0059(5) 0.0051(6)
N22 0.0243(7) 0.0218(7) 0.0230(7) 0.0043(6) 0.0071(6) 0.0049(6)
N31 0.0258(7) 0.0228(7) 0.0155(6) 0.0050(6) 0.0051(5) 0.0067(5)
N33 0.0217(7) 0.0272(7) 0.0213(7) 0.0096(6) 0.0043(6) 0.0027(6)
N36 0.0244(7) 0.0252(7) 0.0313(8) 0.0060(6) 0.0050(6) 0.0049(6)
C3 0.0210(8) 0.0208(9) 0.0249(8) 0.0006(7) 0.0022(7) 0.0083(7)
C4 0.0205(8) 0.0186(8) 0.0285(9) 0.0038(6) 0.0014(7) 0.0034(7)
C5 0.0179(8) 0.0242(9) 0.0227(8) 0.0056(7) 0.0026(6) -0.0006(7)
C6 0.0208(8) 0.0321(9) 0.0157(8) 0.0093(7) 0.0056(6) 0.0042(7)
C7 0.0230(8) 0.0291(9) 0.0194(8) 0.0085(7) 0.0069(7) 0.0098(7)
C8 0.0136(7) 0.0221(8) 0.0201(8) 0.0041(6) 0.0016(6) 0.0066(7)
C9 0.0129(7) 0.0193(8) 0.0180(8) 0.0011(6) 0.0002(6) 0.0046(6)
C10 0.0134(7) 0.0216(8) 0.0186(8) 0.0030(6) 0.0007(6) 0.0028(7)
C12 0.0157(7) 0.0184(8) 0.0183(8) 0.0031(6) 0.0017(6) 0.0040(6)
C14 0.0252(8) 0.0175(8) 0.0269(9) 0.0053(7) 0.0039(7) 0.0051(7)
C15 0.0264(8) 0.0209(8) 0.0220(8) 0.0082(7) 0.0043(7) 0.0031(7)
C17 0.0302(9) 0.0248(9) 0.0188(8) 0.0127(7) 0.0063(7) 0.0075(7)
C23 0.0252(8) 0.0226(8) 0.0293(9) 0.0052(7) 0.0097(7) 0.0041(7)
C24 0.0302(9) 0.0226(9) 0.0349(9) 0.0062(7) 0.0147(8) 0.0106(8)
C25 0.0324(9) 0.0271(9) 0.0259(9) 0.0132(7) 0.0140(7) 0.0132(7)
C26 0.0276(8) 0.0285(9) 0.0184(8) 0.0141(7) 0.0097(7) 0.0112(7)
C27 0.0242(8) 0.0269(9) 0.0178(8) 0.0108(7) 0.0050(6) 0.0064(7)
C28 0.0208(8) 0.0189(8) 0.0218(8) 0.0103(7) 0.0080(7) 0.0071(7)
C29 0.0212(8) 0.0182(8) 0.0221(8) 0.0092(6) 0.0091(7) 0.0059(7)
C30 0.0228(8) 0.0210(8) 0.0219(8) 0.0113(7) 0.0100(7) 0.0083(7)
C32 0.0174(8) 0.0183(8) 0.0205(8) 0.0086(6) 0.0038(6) 0.0023(7)
C34 0.0210(8) 0.0309(9) 0.0245(9) 0.0096(7) 0.0024(7) 0.0003(7)
C35 0.0217(8) 0.0259(9) 0.0326(10) 0.0058(7) 0.0023(7) -0.0012(7)
C37 0.0217(8) 0.0228(8) 0.0241(8) 0.0081(7) 0.0043(7) 0.0059(7)

loop_
_atom_type_symbol
_atom_type_description
_atom_type_scat_dispersion_real
_atom_type_scat_dispersion_imag
_atom_type_scat_source
N N 0.0061 0.0033 'International Tables Vol C Tables 4.2.6.8 and 6.1.1.4'
C C 0.0033 0.0016 'International Tables Vol C Tables 4.2.6.8 and 6.1.1.4'
H H 0.0000 0.0000 'International Tables Vol C Tables 4.2.6.8 and 6.1.1.4'

loop_
_geom_angle_atom_site_label_1
_geom_angle_atom_site_label_2
_geom_angle_atom_site_label_3
_geom_angle
C8 N1 C9 117.38(11)
C3 N2 C9 117.13(11)
C8 N11 C12 129.63(11)
C8 N11 H11 115.2
C12 N11 H11 115.2
C14 N13 C12 116.49(12)
C17 N16 C15 117.14(12)
C28 N21 C29 117.94(11)
C23 N22 C29 116.70(12)
C32 N31 C28 132.02(11)
C32 N31 H31 114.0
C28 N31 H31 114.0
C32 N33 C34 115.12(12)
C37 N36 C35 115.33(12)
N2 C3 C4 125.08(13)
N2 C3 H3 117.5
C4 C3 H3 117.5
C5 C4 C3 117.96(13)
C5 C4 H4 121.0
C3 C4 H4 121.0
C4 C5 C10 119.43(13)
C4 C5 H5 120.3
C10 C5 H5 120.3
C7 C6 C10 120.20(12)
C7 C6 H6 119.9
C10 C6 H6 119.9
C6 C7 C8 118.70(13)
C6 C7 H7 120.7
C8 C7 H7 120.7
N1 C8 N11 119.77(12)
N1 C8 C7 123.49(13)
N11 C8 C7 116.74(12)
N2 C9 N1 114.86(11)
N2 C9 C10 121.80(12)
N1 C9 C10 123.33(12)
C5 C10 C9 118.57(12)
C5 C10 C6 124.57(12)
C9 C10 C6 116.86(12)
N13 C12 N11 113.96(11)
N13 C12 C17 120.91(12)
N11 C12 C17 125.13(12)
N13 C14 C15 122.60(13)
N13 C14 H14 118.7
C15 C14 H14 118.7
N16 C15 C14 121.31(13)
N16 C15 H15 119.3
C14 C15 H15 119.3
N16 C17 C12 121.52(13)
N16 C17 H17 119.2
C12 C17 H17 119.2
N22 C23 C24 124.57(14)
N22 C23 H23 117.7
C24 C23 H23 117.7
C25 C24 C23 118.61(13)
C25 C24 H24 120.7
C23 C24 H24 120.7
C24 C25 C30 119.71(13)
C24 C25 H25 120.1
C30 C25 H25 120.1
C27 C26 C30 120.52(12)
C27 C26 H26 119.7
C30 C26 H26 119.7
C26 C27 C28 118.26(13)
C26 C27 H27 120.9
C28 C27 H27 120.9
N21 C28 N31 112.89(11)
N21 C28 C27 123.37(12)
N31 C28 C27 123.73(13)
N21 C29 N22 114.31(11)
N21 C29 C30 123.03(12)
N22 C29 C30 122.66(12)
C25 C30 C26 125.60(12)
C25 C30 C29 117.65(13)
C26 C30 C29 116.75(12)
N33 C32 N31 121.43(12)
N33 C32 C37 121.48(13)
N31 C32 C37 117.09(12)
N33 C34 C35 123.07(13)
N33 C34 H34 118.5
C35 C34 H34 118.5
N36 C35 C34 121.93(14)
N36 C35 H35 119.0
C34 C35 H35 119.0
N36 C37 C32 123.07(13)
N36 C37 H37 118.5
C32 C37 H37 118.5

loop_
_geom_bond_atom_site_label_1
_geom_bond_atom_site_label_2
_geom_bond_distance
N1 C8 1.3134(15)
N1 C9 1.3669(16)
N2 C3 1.3218(16)
N2 C9 1.3596(15)
N11 C8 1.3727(16)
N11 C12 1.3810(16)
N11 H11 0.8600
N13 C14 1.3321(17)
N13 C12 1.3368(16)
N16 C17 1.3286(16)
N16 C15 1.3316(16)
N21 C28 1.3211(16)
N21 C29 1.3534(15)
N22 C23 1.3234(16)
N22 C29 1.3628(16)
N31 C32 1.3748(16)
N31 C28 1.3812(15)
N31 H31 0.8600
N33 C32 1.3277(16)
N33 C34 1.3456(17)
N36 C37 1.3143(16)
N36 C35 1.3459(17)
C3 C4 1.3947(19)
C3 H3 0.9300
C4 C5 1.3645(18)
C4 H4 0.9300
C5 C10 1.3987(19)
C5 H5 0.9300
C6 C7 1.3434(18)
C6 C10 1.4190(17)
C6 H6 0.9300
C7 C8 1.4346(18)
C7 H7 0.9300
C9 C10 1.4105(18)
C12 C17 1.4000(17)
C14 C15 1.3715(17)
C14 H14 0.9300
C15 H15 0.9300
C17 H17 0.9300
C23 C24 1.3957(19)
C23 H23 0.9300
C24 C25 1.3568(19)
C24 H24 0.9300
C25 C30 1.4005(18)
C25 H25 0.9300
C26 C27 1.3545(18)
C26 C30 1.4105(18)
C26 H26 0.9300
C27 C28 1.4174(17)
C27 H27 0.9300
C29 C30 1.4108(17)
C32 C37 1.4030(17)
C34 C35 1.3674(19)
C34 H34 0.9300
C35 H35 0.9300
C37 H37 0.9300

loop_
_geom_hbond_atom_site_label_D
_geom_hbond_atom_site_label_H
_geom_hbond_atom_site_label_A
_geom_hbond_site_symmetry_A
_geom_hbond_distance_DH
_geom_hbond_distance_HA
_geom_hbond_distance_DA
_geom_hbond_angle_DHA
C27 H27 N33 . 0.93 2.33 2.9318(17) 122.1
C17 H17 N1 . 0.93 2.24 2.8518(17) 122.7
N31 H31 N2 . 0.86 2.14 2.9396(15) 153.5
N11 H11 N22 2_565 0.86 2.23 3.0766(15) 170.5
C26 H26 N16 2_566 0.93 2.51 3.3608(17) 152.3
C15 H15 Cg1 1_565 0.93 2.74 3.472(2) 136.0

loop_
_cod_related_entry_id
_cod_related_entry_database
_cod_related_entry_code
1 ChemSpider 30658355
